data_2016951
loop_
_publ_author_name
'Prochniak, G.'
'Videnova-Adrabinska, V.'

_publ_section_title
Poly[triaqua(\m~4~-4-carboxybenzenesulfonato-\k^4^<i>O</i>:<i>O</i>':<i>O</i>'':<i>O</i>''')(4-carboxybenzenesulfonato-\k<i>O</i>)strontium(II)]
_journal_coeditor_code FA3171
_journal_issue 2
_journal_name_full 'Acta Crystallographica Section C'
_journal_page_first m103
_journal_page_last m106
_journal_paper_doi 10.1107/S0108270109001590
_journal_volume 65
_journal_year 2009
_chemical_formula_iupac '[Sr (C7 H5 O5 S)2 (H2 O)3]'
_chemical_formula_moiety 'C14 H16 O13 S2 Sr'
_chemical_formula_sum 'C14 H16 O13 S2 Sr'
_chemical_formula_weight 544.01
_chemical_name_systematic
;
Poly[triaquabis(\m~4~-4-carboxybenzenesulfonato-
\k^4^<i>O</i>:<i>O</i>':<i>O</i>'':<i>O</i>''')strontium(II)]
;
_space_group_IT_number 14
_space_group_name_Hall '-P 2ybc'
_symmetry_cell_setting monoclinic
_symmetry_space_group_name_Hall '-P 2ybc'
_symmetry_space_group_name_H-M 'P 1 21/c 1'
_atom_sites_solution_hydrogens difmap
_atom_sites_solution_primary heavy
_atom_sites_solution_secondary difmap
_audit_creation_method SHELXL-97
_cell_angle_alpha 90.00
_cell_angle_beta 92.221(2)
_cell_angle_gamma 90.00
_cell_formula_units_Z 4
_cell_length_a 22.5926(4)
_cell_length_b 11.7646(2)
_cell_length_c 7.2025(11)
_cell_measurement_reflns_used 6769
_cell_measurement_temperature 183(2)
_cell_measurement_theta_max 32.6579
_cell_measurement_theta_min 2.4905
_cell_volume 1912.9(3)
_computing_cell_refinement 'CrysAlis^Pro^ (Oxford Diffraction, 2007)'
_computing_data_collection 'CrysAlis^Pro^ (Oxford Diffraction, 2007)'
_computing_data_reduction 'CrysAlis^Pro^ (Oxford Diffraction, 2007)'
_computing_molecular_graphics 'Diamond (Brandenburg, 2007)'
_computing_publication_material 'PLATON (Spek 2003) and publCIF (Westrip, 2009)'
_computing_structure_refinement 'SHELXL97 (Sheldrick, 2008)'
_computing_structure_solution 'SHELXS97 (Sheldrick, 2008)'
_diffrn_ambient_temperature 183(2)
_diffrn_detector_area_resol_mean 10.4498
_diffrn_measured_fraction_theta_full 0.998
_diffrn_measured_fraction_theta_max 0.998
_diffrn_measurement_device_type 'Oxford Diffraction MODEL?'
_diffrn_measurement_method '\f \w scans'
_diffrn_radiation_monochromator graphite
_diffrn_radiation_source 'Enhance (Mo) X-ray Source'
_diffrn_radiation_type MoK\a
_diffrn_radiation_wavelength 0.71073
_diffrn_reflns_av_R_equivalents 0.0406
_diffrn_reflns_av_sigmaI/netI 0.0755
_diffrn_reflns_limit_h_max 18
_diffrn_reflns_limit_h_min -32
_diffrn_reflns_limit_k_max 16
_diffrn_reflns_limit_k_min -16
_diffrn_reflns_limit_l_max 10
_diffrn_reflns_limit_l_min -10
_diffrn_reflns_number 17871
_diffrn_reflns_theta_full 30.50
_diffrn_reflns_theta_max 30.50
_diffrn_reflns_theta_min 2.50
_diffrn_standards_number 0
_exptl_absorpt_coefficient_mu 3.107
_exptl_absorpt_correction_T_max 0.8601
_exptl_absorpt_correction_T_min 0.5481
_exptl_absorpt_correction_type multi-scan
_exptl_absorpt_process_details
;
(CrysAlis RED; Oxford Diffraction, 2008)
;
_exptl_crystal_colour colourless
_exptl_crystal_density_diffrn 1.889
_exptl_crystal_density_method 'not measured'
_exptl_crystal_description needle
_exptl_crystal_F_000 1096
_exptl_crystal_size_max 0.22
_exptl_crystal_size_mid 0.07
_exptl_crystal_size_min 0.05
_refine_diff_density_max 0.473
_refine_diff_density_min -0.510
_refine_ls_extinction_method none
_refine_ls_goodness_of_fit_ref 0.886
_refine_ls_hydrogen_treatment mixed
_refine_ls_matrix_type full
_refine_ls_number_parameters 295
_refine_ls_number_reflns 5831
_refine_ls_number_restraints 1
_refine_ls_restrained_S_all 0.886
_refine_ls_R_factor_all 0.0555
_refine_ls_R_factor_gt 0.0298
_refine_ls_shift/su_max 0.004
_refine_ls_shift/su_mean 0.000
_refine_ls_structure_factor_coef Fsqd
_refine_ls_weighting_details 'calc w=1/[\s^2^(Fo^2^)+(0.0171P)^2^+0.0000P] where P=(Fo^2^+2Fc^2^)/3'
_refine_ls_weighting_scheme calc
_refine_ls_wR_factor_gt 0.0478
_refine_ls_wR_factor_ref 0.0501
_reflns_number_gt 4046
_reflns_number_total 5831
_reflns_threshold_expression >2sigma(I)
_cod_data_source_file fa3171.cif
_cod_data_source_block I
_cod_original_sg_symbol_H-M P21/c
_cod_database_code 2016951
_cod_database_fobs_code 2016951

loop_
_symmetry_equiv_pos_as_xyz
'x, y, z'
'-x, y+1/2, -z+1/2'
'-x, -y, -z'
'x, -y-1/2, z-1/2'

loop_
_atom_site_type_symbol
_atom_site_label
_atom_site_fract_x
_atom_site_fract_y
_atom_site_fract_z
_atom_site_U_iso_or_equiv
_atom_site_adp_type
_atom_site_calc_flag
_atom_site_refinement_flags
_atom_site_occupancy
_atom_site_disorder_assembly
_atom_site_disorder_group
Sr Sr1 0.723829(8) 0.948791(16) 0.80944(2) 0.01165(5) Uani d . 1 . .
S S4 0.67395(2) 0.87163(4) 1.30590(6) 0.01227(10) Uani d . 1 . .
S S4A 0.81631(2) 1.09580(4) 0.45855(6) 0.01248(10) Uani d . 1 . .
O O41 0.70134(6) 0.92676(12) 1.15204(17) 0.0227(4) Uani d . 1 . .
O O42 0.68274(6) 0.93371(12) 1.47793(17) 0.0182(3) Uani d . 1 . .
O O43 0.68950(6) 0.75254(12) 1.32334(19) 0.0233(3) Uani d . 1 . .
O O41A 0.78859(6) 1.08528(11) 0.63596(17) 0.0176(3) Uani d . 1 . .
O O42A 0.78397(6) 1.17056(11) 0.32957(17) 0.0173(3) Uani d . 1 . .
O O43A 0.82926(6) 0.98542(11) 0.37769(17) 0.0165(3) Uani d . 1 . .
O O11 0.38265(6) 0.97413(12) 1.18710(19) 0.0237(3) Uani d . 1 . .
O O12 0.38918(6) 0.81141(14) 1.0293(2) 0.0306(4) Uani d . 1 . .
H H12 0.3537(11) 0.820(2) 1.021(3) 0.046 Uiso d . 1 . .
O O11A 1.06509(6) 1.40545(12) 0.61322(19) 0.0234(3) Uani d . 1 . .
O O12A 1.09079(6) 1.23625(14) 0.7312(2) 0.0291(4) Uani d . 1 . .
H H12A 1.1216(10) 1.268(2) 0.760(3) 0.044 Uiso d . 1 . .
O O1W 0.80548(6) 0.82010(13) 0.6327(2) 0.0176(3) Uani d D 1 . .
H H1W 0.7935(9) 0.7666(15) 0.587(3) 0.026 Uiso d D 1 . .
H H2W 0.8137(9) 0.8623(19) 0.539(3) 0.026 Uiso d . 1 . .
O O2W 0.72556(6) 1.14974(13) 0.98569(19) 0.0175(3) Uani d . 1 . .
H H3W 0.7400(9) 1.2060(19) 0.935(3) 0.026 Uiso d . 1 . .
H H4W 0.7403(9) 1.1419(19) 1.085(3) 0.026 Uiso d . 1 . .
O O3W 0.81809(6) 0.92223(13) 1.0093(2) 0.0237(4) Uani d . 1 . .
H H5W 0.8518(10) 0.925(2) 0.979(3) 0.036 Uiso d . 1 . .
H H6W 0.8202(10) 0.946(2) 1.116(3) 0.036 Uiso d . 1 . .
C C1 0.47671(8) 0.88758(17) 1.1674(2) 0.0148(4) Uani d . 1 . .
C C2 0.50502(9) 0.97620(18) 1.2594(3) 0.0195(5) Uani d . 1 . .
H H2 0.4829 1.0411 1.2933 0.023 Uiso calc R 1 . .
C C3 0.56489(8) 0.97197(17) 1.3030(3) 0.0192(5) Uani d D 1 . .
H H3 0.5841 1.0334 1.3660 0.023 Uiso calc RD 1 . .
C C4 0.59664(8) 0.87611(16) 1.2530(2) 0.0123(4) Uani d . 1 . .
C C5 0.56905(8) 0.78731(18) 1.1595(3) 0.0178(4) Uani d . 1 . .
H H5 0.5913 0.7226 1.1252 0.021 Uiso calc R 1 . .
C C6 0.50903(8) 0.79276(18) 1.1159(3) 0.0189(5) Uani d . 1 . .
H H6 0.4899 0.7320 1.0509 0.023 Uiso calc R 1 . .
C C11 0.41181(9) 0.89597(18) 1.1296(3) 0.0177(4) Uani d . 1 . .
C C1A 0.99438(8) 1.25537(17) 0.6029(2) 0.0145(4) Uani d . 1 . .
C C2A 0.94782(9) 1.32432(17) 0.5418(3) 0.0167(4) Uani d . 1 . .
H H2A 0.9534 1.4041 0.5327 0.020 Uiso calc R 1 . .
C C3A 0.89310(8) 1.27683(17) 0.4941(2) 0.0151(4) Uani d . 1 . .
H H3A 0.8610 1.3236 0.4519 0.018 Uiso calc R 1 . .
C C4A 0.88594(8) 1.16065(17) 0.5088(2) 0.0129(4) Uani d . 1 . .
C C5A 0.93216(8) 1.09132(17) 0.5695(3) 0.0169(4) Uani d . 1 . .
H H5A 0.9266 1.0114 0.5771 0.020 Uiso calc R 1 . .
C C6A 0.98619(8) 1.13871(17) 0.6187(3) 0.0181(4) Uani d . 1 . .
H H6A 1.0178 1.0918 0.6634 0.022 Uiso calc R 1 . .
C C11A 1.05274(8) 1.30772(18) 0.6484(3) 0.0167(4) Uani d . 1 . .

loop_
_atom_site_aniso_label
_atom_site_aniso_U_11
_atom_site_aniso_U_22
_atom_site_aniso_U_33
_atom_site_aniso_U_12
_atom_site_aniso_U_13
_atom_site_aniso_U_23
Sr1 0.00993(8) 0.01402(9) 0.01094(8) -0.00072(8) -0.00040(6) 0.00088(8)
S4 0.0102(2) 0.0159(3) 0.0107(2) 0.0009(2) 0.00014(18) -0.00015(19)
S4A 0.0125(2) 0.0130(2) 0.0120(2) -0.0017(2) 0.00036(19) -0.00058(19)
O41 0.0176(7) 0.0370(10) 0.0136(7) -0.0074(7) 0.0027(6) 0.0041(6)
O42 0.0157(7) 0.0268(9) 0.0116(6) 0.0026(6) -0.0037(5) -0.0043(6)
O43 0.0183(8) 0.0180(8) 0.0334(8) 0.0067(6) -0.0033(6) -0.0013(7)
O41A 0.0199(7) 0.0202(8) 0.0130(6) -0.0069(6) 0.0050(6) -0.0019(6)
O42A 0.0171(7) 0.0172(8) 0.0171(7) 0.0001(6) -0.0053(6) 0.0014(6)
O43A 0.0184(7) 0.0145(8) 0.0165(7) 0.0004(6) 0.0000(6) -0.0045(6)
O11 0.0138(7) 0.0290(9) 0.0281(8) 0.0055(7) -0.0013(6) -0.0074(7)
O12 0.0125(7) 0.0355(11) 0.0433(10) 0.0016(7) -0.0068(7) -0.0168(8)
O11A 0.0184(7) 0.0173(8) 0.0343(9) -0.0056(6) 0.0005(7) -0.0006(7)
O12A 0.0157(8) 0.0272(10) 0.0434(10) -0.0064(7) -0.0109(7) 0.0082(8)
O1W 0.0188(8) 0.0162(9) 0.0178(7) -0.0008(6) -0.0016(6) -0.0007(6)
O2W 0.0170(7) 0.0206(9) 0.0146(7) -0.0051(6) -0.0036(6) 0.0024(6)
O3W 0.0147(7) 0.0397(11) 0.0166(7) 0.0059(7) -0.0022(6) -0.0084(7)
C1 0.0118(9) 0.0183(12) 0.0142(9) 0.0008(8) -0.0007(8) 0.0011(8)
C2 0.0153(10) 0.0198(12) 0.0235(11) 0.0056(9) 0.0004(8) -0.0036(9)
C3 0.0163(10) 0.0193(12) 0.0217(10) -0.0003(9) -0.0029(8) -0.0062(9)
C4 0.0105(9) 0.0168(11) 0.0096(9) -0.0013(8) 0.0011(7) 0.0022(8)
C5 0.0165(10) 0.0194(12) 0.0175(10) 0.0034(9) 0.0017(8) -0.0044(9)
C6 0.0152(10) 0.0208(12) 0.0203(10) -0.0026(9) -0.0021(9) -0.0043(9)
C11 0.0162(10) 0.0209(12) 0.0159(10) -0.0003(9) -0.0006(8) 0.0015(9)
C1A 0.0120(9) 0.0194(11) 0.0122(9) -0.0026(9) 0.0006(8) -0.0018(8)
C2A 0.0193(10) 0.0129(11) 0.0179(10) -0.0032(9) 0.0018(9) 0.0010(8)
C3A 0.0114(9) 0.0162(11) 0.0177(10) 0.0015(8) 0.0001(8) 0.0030(8)
C4A 0.0144(10) 0.0161(11) 0.0083(9) -0.0041(8) 0.0033(8) -0.0004(8)
C5A 0.0190(10) 0.0108(10) 0.0206(10) -0.0025(9) -0.0013(9) 0.0027(8)
C6A 0.0153(10) 0.0178(12) 0.0209(10) 0.0024(9) -0.0023(8) 0.0027(9)
C11A 0.0151(10) 0.0204(12) 0.0146(10) 0.0010(9) 0.0024(8) -0.0040(8)

loop_
_atom_type_symbol
_atom_type_description
_atom_type_scat_dispersion_real
_atom_type_scat_dispersion_imag
_atom_type_scat_source
C C 0.0033 0.0016 'International Tables Vol C Tables 4.2.6.8 and 6.1.1.4'
H H 0.0000 0.0000 'International Tables Vol C Tables 4.2.6.8 and 6.1.1.4'
O O 0.0106 0.0060 'International Tables Vol C Tables 4.2.6.8 and 6.1.1.4'
S S 0.1246 0.1234 'International Tables Vol C Tables 4.2.6.8 and 6.1.1.4'
Sr Sr -1.5307 3.2498 'International Tables Vol C Tables 4.2.6.8 and 6.1.1.4'

loop_
_geom_angle_atom_site_label_1
_geom_angle_atom_site_label_2
_geom_angle_atom_site_label_3
_geom_angle_site_symmetry_1
_geom_angle_site_symmetry_3
_geom_angle
_geom_angle_publ_flag
O43 Sr1 O41A 4_575 . 143.85(4) y
O43 Sr1 O42 4_575 1_554 82.43(4) y
O41A Sr1 O42 . 1_554 77.13(4) y
O43 Sr1 O3W 4_575 . 96.63(5) ?
O41A Sr1 O3W . . 82.53(5) ?
O42 Sr1 O3W 1_554 . 142.45(4) ?
O43 Sr1 O41 4_575 . 77.93(4) y
O41A Sr1 O41 . . 132.96(4) y
O42 Sr1 O41 1_554 . 145.55(4) y
O3W Sr1 O41 . . 68.53(4) ?
O43 Sr1 O11 4_575 3_677 92.41(5) y
O41A Sr1 O11 . 3_677 109.84(4) y
O42 Sr1 O11 1_554 3_677 74.05(4) y
O3W Sr1 O11 . 3_677 143.22(5) ?
O41 Sr1 O11 . 3_677 78.76(4) y
O43 Sr1 O2W 4_575 . 144.71(4) ?
O41A Sr1 O2W . . 71.15(4) ?
O42 Sr1 O2W 1_554 . 120.37(4) ?
O3W Sr1 O2W . . 81.02(5) ?
O41 Sr1 O2W . . 68.39(4) ?
O11 Sr1 O2W 3_677 . 71.41(4) ?
O43 Sr1 O1W 4_575 . 73.14(4) ?
O41A Sr1 O1W . . 73.08(4) ?
O42 Sr1 O1W 1_554 . 75.65(4) ?
O3W Sr1 O1W . . 68.32(4) ?
O41 Sr1 O1W . . 123.81(5) ?
O11 Sr1 O1W 3_677 . 147.86(4) ?
O2W Sr1 O1W . . 135.19(4) ?
O41 S4 O42 . . 112.47(8) ?
O41 S4 O43 . . 113.04(8) ?
O42 S4 O43 . . 112.92(8) ?
O41 S4 C4 . . 105.64(8) ?
O42 S4 C4 . . 105.69(8) ?
O43 S4 C4 . . 106.31(9) ?
O41A S4A O42A . . 113.00(8) ?
O41A S4A O43A . . 112.11(8) ?
O42A S4A O43A . . 112.77(8) ?
O41A S4A C4A . . 105.48(8) ?
O42A S4A C4A . . 106.85(9) ?
O43A S4A C4A . . 105.95(8) ?
S4 O41 Sr1 . . 153.52(9) ?
S4 O42 Sr1 . 1_556 151.19(8) ?
S4 O43 Sr1 . 4_576 171.54(9) ?
S4A O41A Sr1 . . 139.99(8) ?
C11 O11 Sr1 . 3_677 142.27(13) ?
C11 O12 H12 . . 107.8(18) ?
C11A O12A H12A . . 110.7(18) ?
Sr1 O1W H1W . . 115.3(17) ?
Sr1 O1W H2W . . 102.5(14) ?
H1W O1W H2W . . 103(2) ?
Sr1 O2W H3W . . 119.4(15) ?
Sr1 O2W H4W . . 109.1(17) ?
H3W O2W H4W . . 110(2) ?
Sr1 O3W H5W . . 128.5(16) ?
Sr1 O3W H6W . . 120.6(16) ?
H5W O3W H6W . . 103(2) ?
C2 C1 C6 . . 119.71(18) ?
C2 C1 C11 . . 118.32(18) ?
C6 C1 C11 . . 121.95(18) ?
C3 C2 C1 . . 121.01(19) ?
C3 C2 H2 . . 119.5 ?
C1 C2 H2 . . 119.5 ?
C2 C3 C4 . . 118.81(19) ?
C2 C3 H3 . . 120.6 ?
C4 C3 H3 . . 120.6 ?
C5 C4 C3 . . 120.84(18) ?
C5 C4 S4 . . 120.34(15) ?
C3 C4 S4 . . 118.80(15) ?
C4 C5 C6 . . 119.81(19) ?
C4 C5 H5 . . 120.1 ?
C6 C5 H5 . . 120.1 ?
C5 C6 C1 . . 119.81(19) ?
C5 C6 H6 . . 120.1 ?
C1 C6 H6 . . 120.1 ?
O11 C11 O12 . . 123.62(18) ?
O11 C11 C1 . . 122.23(19) ?
O12 C11 C1 . . 114.15(18) ?
C2A C1A C6A . . 120.13(18) ?
C2A C1A C11A . . 119.02(18) ?
C6A C1A C11A . . 120.85(18) ?
C1A C2A C3A . . 120.05(19) ?
C1A C2A H2A . . 120.0 ?
C3A C2A H2A . . 120.0 ?
C4A C3A C2A . . 119.03(18) ?
C4A C3A H3A . . 120.5 ?
C2A C3A H3A . . 120.5 ?
C3A C4A C5A . . 121.27(18) ?
C3A C4A S4A . . 121.05(15) ?
C5A C4A S4A . . 117.64(15) ?
C6A C5A C4A . . 119.61(19) ?
C6A C5A H5A . . 120.2 ?
C4A C5A H5A . . 120.2 ?
C5A C6A C1A . . 119.90(18) ?
C5A C6A H6A . . 120.0 ?
C1A C6A H6A . . 120.0 ?
O11A C11A O12A . . 122.99(19) ?
O11A C11A C1A . . 123.94(19) ?
O12A C11A C1A . . 113.07(18) ?

loop_
_geom_bond_atom_site_label_1
_geom_bond_atom_site_label_2
_geom_bond_site_symmetry_2
_geom_bond_distance
_geom_bond_publ_flag
Sr1 O43 4_575 2.4956(14) y
Sr1 O41A . 2.5342(12) y
Sr1 O42 1_554 2.5343(13) y
Sr1 O3W . 2.5430(15) y
Sr1 O41 . 2.5517(13) y
Sr1 O11 3_677 2.5719(13) y
Sr1 O2W . 2.6829(15) y
Sr1 O1W . 2.7382(14) y
S4 O41 . 1.4439(13) y
S4 O42 . 1.4454(13) y
S4 O43 . 1.4486(15) y
S4 C4 . 1.7739(18) y
S4A O41A . 1.4499(13) y
S4A O42A . 1.4553(13) y
S4A O43A . 1.4575(13) y
S4A C4A . 1.7731(19) y
O42 Sr1 1_556 2.5343(13) ?
O43 Sr1 4_576 2.4956(14) ?
O11 C11 . 1.213(2) ?
O11 Sr1 3_677 2.5719(13) ?
O12 C11 . 1.320(2) ?
O12 H12 . 0.81(2) ?
O11A C11A . 1.212(2) ?
O12A C11A . 1.327(2) ?
O12A H12A . 0.81(2) ?
O1W H1W . 0.756(15) ?
O1W H2W . 0.87(2) ?
O2W H3W . 0.83(2) ?
O2W H4W . 0.78(2) ?
O3W H5W . 0.80(2) ?
O3W H6W . 0.82(2) ?
C1 C2 . 1.379(3) ?
C1 C6 . 1.392(3) ?
C1 C11 . 1.484(3) ?
C2 C3 . 1.377(3) ?
C2 H2 . 0.9500 ?
C3 C4 . 1.391(3) ?
C3 H3 . 0.9500 ?
C4 C5 . 1.379(3) ?
C5 C6 . 1.382(3) ?
C5 H5 . 0.9500 ?
C6 H6 . 0.9500 ?
C1A C2A . 1.386(3) ?
C1A C6A . 1.390(3) ?
C1A C11A . 1.481(3) ?
C2A C3A . 1.388(3) ?
C2A H2A . 0.9500 ?
C3A C4A . 1.381(3) ?
C3A H3A . 0.9500 ?
C4A C5A . 1.382(3) ?
C5A C6A . 1.376(3) ?
C5A H5A . 0.9500 ?
C6A H6A . 0.9500 ?

loop_
_geom_hbond_atom_site_label_D
_geom_hbond_atom_site_label_H
_geom_hbond_atom_site_label_A
_geom_hbond_site_symmetry_A
_geom_hbond_distance_DH
_geom_hbond_distance_HA
_geom_hbond_distance_DA
_geom_hbond_angle_DHA
O12A H12A O1W 2_756 0.81(2) 1.89(2) 2.692(2) 168(3)
O12 H12 O2W 3_677 0.81(2) 1.82(2) 2.630(2) 175(3)
O1W H1W O3W 4_575 0.756(15) 2.362(18) 3.003(2) 143(2)
O1W H2W O43A . 0.87(2) 1.90(2) 2.743(2) 165(2)
O2W H3W O42A 4_586 0.83(2) 1.93(2) 2.7550(19) 172(2)
O2W H4W O42A 1_556 0.78(2) 2.01(2) 2.7717(19) 163(2)
O3W H5W O11A 2_746 0.80(2) 2.03(2) 2.8220(19) 170(2)
O3W H6W O43A 1_556 0.82(2) 1.94(2) 2.7579(19) 174(2)
C5A H5A O11A 2_746 0.95 2.56 3.162(3) 122
C2A H2A O11A 3_786 0.95 2.50 3.378(3) 153

loop_
_geom_torsion_atom_site_label_1
_geom_torsion_atom_site_label_2
_geom_torsion_atom_site_label_3
_geom_torsion_atom_site_label_4
_geom_torsion_site_symmetry_1
_geom_torsion_site_symmetry_2
_geom_torsion_site_symmetry_3
_geom_torsion_site_symmetry_4
_geom_torsion
_geom_torsion_publ_flag
O42 S4 O41 Sr1 . . . . -173.89(17) ?
O43 S4 O41 Sr1 . . . . 56.8(2) ?
C4 S4 O41 Sr1 . . . . -59.1(2) ?
O43 Sr1 O41 S4 4_575 . . . -18.63(19) ?
O41A Sr1 O41 S4 . . . . -176.95(17) ?
O42 Sr1 O41 S4 1_554 . . . 38.0(2) ?
O3W Sr1 O41 S4 . . . . -120.8(2) ?
O11 Sr1 O41 S4 3_677 . . . 76.32(19) ?
O2W Sr1 O41 S4 . . . . 150.6(2) ?
O1W Sr1 O41 S4 . . . . -78.6(2) ?
O41 S4 O42 Sr1 . . . 1_556 -117.33(16) ?
O43 S4 O42 Sr1 . . . 1_556 12.06(19) ?
C4 S4 O42 Sr1 . . . 1_556 127.88(16) ?
O42A S4A O41A Sr1 . . . . 101.03(13) ?
O43A S4A O41A Sr1 . . . . -27.75(15) ?
C4A S4A O41A Sr1 . . . . -142.60(12) ?
O43 Sr1 O41A S4A 4_575 . . . 19.92(17) ?
O42 Sr1 O41A S4A 1_554 . . . -37.27(12) ?
O3W Sr1 O41A S4A . . . . 110.95(13) ?
O41 Sr1 O41A S4A . . . . 162.16(11) ?
O11 Sr1 O41A S4A 3_677 . . . -104.81(12) ?
O2W Sr1 O41A S4A . . . . -166.03(14) ?
O1W Sr1 O41A S4A . . . . 41.41(12) ?
C6 C1 C2 C3 . . . . -0.6(3) ?
C11 C1 C2 C3 . . . . 178.21(18) ?
C1 C2 C3 C4 . . . . -0.2(3) ?
C2 C3 C4 C5 . . . . 0.8(3) ?
C2 C3 C4 S4 . . . . 179.02(15) ?
O41 S4 C4 C5 . . . . 91.97(16) ?
O42 S4 C4 C5 . . . . -148.63(15) ?
O43 S4 C4 C5 . . . . -28.39(17) ?
O41 S4 C4 C3 . . . . -86.28(16) ?
O42 S4 C4 C3 . . . . 33.12(17) ?
O43 S4 C4 C3 . . . . 153.37(14) ?
C3 C4 C5 C6 . . . . -0.5(3) ?
S4 C4 C5 C6 . . . . -178.72(14) ?
C4 C5 C6 C1 . . . . -0.3(3) ?
C2 C1 C6 C5 . . . . 0.9(3) ?
C11 C1 C6 C5 . . . . -177.89(18) ?
Sr1 O11 C11 O12 3_677 . . . 0.3(4) ?
Sr1 O11 C11 C1 3_677 . . . -179.54(13) ?
C2 C1 C11 O11 . . . . -4.8(3) ?
C6 C1 C11 O11 . . . . 173.98(19) ?
C2 C1 C11 O12 . . . . 175.32(17) ?
C6 C1 C11 O12 . . . . -5.9(3) ?
C6A C1A C2A C3A . . . . -0.8(3) ?
C11A C1A C2A C3A . . . . 178.47(16) ?
C1A C2A C3A C4A . . . . 0.1(3) ?
C2A C3A C4A C5A . . . . -0.2(3) ?
C2A C3A C4A S4A . . . . 177.50(13) ?
O41A S4A C4A C3A . . . . -94.88(15) ?
O42A S4A C4A C3A . . . . 25.62(17) ?
O43A S4A C4A C3A . . . . 146.09(14) ?
O41A S4A C4A C5A . . . . 82.86(16) ?
O42A S4A C4A C5A . . . . -156.64(14) ?
O43A S4A C4A C5A . . . . -36.17(16) ?
C3A C4A C5A C6A . . . . 0.9(3) ?
S4A C4A C5A C6A . . . . -176.86(14) ?
C4A C5A C6A C1A . . . . -1.6(3) ?
C2A C1A C6A C5A . . . . 1.5(3) ?
C11A C1A C6A C5A . . . . -177.74(17) ?
C2A C1A C11A O11A . . . . -10.1(3) ?
C6A C1A C11A O11A . . . . 169.23(18) ?
C2A C1A C11A O12A . . . . 170.43(17) ?
C6A C1A C11A O12A . . . . -10.3(3) ?
